data_4082281
loop_
_publ_author_name
'Vattier, Florencia'
'Salazar, Ver\'onica'
'Paneque, Margarita'
'Poveda, Manuel L.'
'\'Alvarez, Eleuterio'

_publ_section_title
;
 Tautomerization of Pyridine and 2-Substituted Pyridines to Pyridylidene
 Ligands by the Iridium(I)--Diene Complex
 TpMe2Ir(\h4-CH2&#x2550;C(Me)C(Me)&#x2550;CH2)
;
_journal_issue 2
_journal_name_full Organometallics
_journal_page_first 498
_journal_paper_doi 10.1021/om400968s
_journal_volume 33
_journal_year 2014
_chemical_formula_moiety 'C27 H39 B Ir N7 O, C6 H6'
_chemical_formula_sum 'C33 H45 B Ir N7 O'
_chemical_formula_weight 758.77
_chemical_name_systematic
; 
 ? 
;
_space_group_IT_number 2
_symmetry_cell_setting triclinic
_symmetry_space_group_name_Hall '-P 1'
_symmetry_space_group_name_H-M 'P -1'
_atom_sites_solution_hydrogens geom
_atom_sites_solution_primary direct
_atom_sites_solution_secondary difmap
_audit_creation_method SHELXL-97
_cell_angle_alpha 81.9220(10)
_cell_angle_beta 76.8800(10)
_cell_angle_gamma 72.2920(10)
_cell_formula_units_Z 2
_cell_length_a 9.8842(4)
_cell_length_b 10.3715(4)
_cell_length_c 17.4179(7)
_cell_measurement_reflns_used 9991
_cell_measurement_temperature 173(2)
_cell_measurement_theta_max 27.85
_cell_measurement_theta_min 2.41
_cell_volume 1651.65(11)
_computing_cell_refinement 'APEX2 Software Suite (Bruker, 2007)'
_computing_data_collection 'APEX2 Software Suite (Bruker, 2007)'
_computing_data_reduction 'APEX2 Software Suite (Bruker, 2007)'
_computing_molecular_graphics 'SHELXTL (Sheldrick, 2008)'
_computing_publication_material 'SHELXTL and publCIF (Westrip, 2010)'
_computing_structure_refinement 'SHELXL97 (Sheldrick, 2008)'
_computing_structure_solution 'SIR2002 (Burla et al., 2003)'
_diffrn_ambient_temperature 173(2)
_diffrn_detector_area_resol_mean 8.26
_diffrn_measured_fraction_theta_full 0.986
_diffrn_measured_fraction_theta_max 0.986
_diffrn_measurement_device_type
;
 Bruker-Nonius X8kappa APEX II CCD area detector'
;
_diffrn_measurement_method 'phi and omega scans with narrow frames'
_diffrn_radiation_monochromator graphite
_diffrn_radiation_source 'fine-focus sealed tube'
_diffrn_radiation_type MoK\a
_diffrn_radiation_wavelength 0.71073
_diffrn_reflns_av_R_equivalents 0.0481
_diffrn_reflns_av_unetI/netI 0.0362
_diffrn_reflns_limit_h_max 14
_diffrn_reflns_limit_h_min -14
_diffrn_reflns_limit_k_max 14
_diffrn_reflns_limit_k_min -13
_diffrn_reflns_limit_l_max 24
_diffrn_reflns_limit_l_min -21
_diffrn_reflns_number 57121
_diffrn_reflns_theta_full 30.56
_diffrn_reflns_theta_max 30.56
_diffrn_reflns_theta_min 1.20
_diffrn_standards_decay_% 0
_exptl_absorpt_coefficient_mu 4.079
_exptl_absorpt_correction_T_max 0.6658
_exptl_absorpt_correction_T_min 0.5478
_exptl_absorpt_correction_type multi-scan
_exptl_absorpt_process_details
;
program SADABS, Bruker (2001).
;
_exptl_crystal_colour yellow
_exptl_crystal_density_diffrn 1.526
_exptl_crystal_density_method 'not measured'
_exptl_crystal_description prism
_exptl_crystal_F_000 764
_exptl_crystal_size_max 0.15
_exptl_crystal_size_mid 0.14
_exptl_crystal_size_min 0.10
_refine_diff_density_max 1.710
_refine_diff_density_min -1.245
_refine_diff_density_rms 0.108
_refine_ls_extinction_method none
_refine_ls_goodness_of_fit_ref 1.032
_refine_ls_hydrogen_treatment mixed
_refine_ls_matrix_type full
_refine_ls_number_parameters 400
_refine_ls_number_reflns 9872
_refine_ls_number_restraints 1
_refine_ls_restrained_S_all 1.032
_refine_ls_R_factor_all 0.0366
_refine_ls_R_factor_gt 0.0278
_refine_ls_shift/su_max 0.001
_refine_ls_shift/su_mean 0.000
_refine_ls_structure_factor_coef Fsqd
_refine_ls_weighting_details 'calc w=1/[\s^2^(Fo^2^)+(0.0350P)^2^+0.0000P] where P=(Fo^2^+2Fc^2^)/3'
_refine_ls_weighting_scheme calc
_refine_ls_wR_factor_gt 0.0597
_refine_ls_wR_factor_ref 0.0632
_reflns_number_gt 8353
_reflns_number_total 9872
_reflns_threshold_expression >2sigma(I)
_cod_data_source_file om400968s_si_002.cif
_cod_data_source_block 8e
_cod_depositor_comments
;
The following automatic conversions were performed:

'_symmetry_cell_setting' value 'Triclinic' changed to 'triclinic'
according to
/usr/data/users/saulius/automatic-downloads/current/ACS/lib/dictionaries/cif_core.dic
dictionary named 'cif_core.dic' version 2.4.2 from 2011-04-26.

Automatic conversion script
Id: cif_fix_values 2281 2013-09-26 08:29:07Z andrius 
;
_cod_database_code 4082281

loop_
_symmetry_equiv_pos_as_xyz
'x, y, z'
'-x, -y, -z'

loop_
_atom_site_label
_atom_site_type_symbol
_atom_site_fract_x
_atom_site_fract_y
_atom_site_fract_z
_atom_site_U_iso_or_equiv
_atom_site_adp_type
_atom_site_occupancy
_atom_site_symmetry_multiplicity
_atom_site_calc_flag
_atom_site_refinement_flags
Ir1 Ir 0.170901(10) 0.255659(10) 0.788225(6) 0.02331(4) Uani 1 1 d .
O1 O -0.1923(3) 0.2947(3) 1.04902(12) 0.0479(6) Uani 1 1 d .
N1 N 0.3897(2) 0.2091(2) 0.71936(13) 0.0262(5) Uani 1 1 d .
N2 N 0.4029(2) 0.2375(2) 0.63909(13) 0.0277(5) Uani 1 1 d .
N3 N 0.1260(2) 0.1524(2) 0.70082(13) 0.0272(5) Uani 1 1 d .
N4 N 0.1827(2) 0.1810(2) 0.62273(13) 0.0280(5) Uani 1 1 d .
N5 N 0.1257(2) 0.4377(2) 0.70830(13) 0.0260(5) Uani 1 1 d .
N6 N 0.1743(2) 0.4240(2) 0.62883(13) 0.0271(5) Uani 1 1 d .
N7 N -0.0633(3) 0.2883(3) 0.92608(14) 0.0312(5) Uani 1 1 d D
H7N H 0.014(3) 0.256(3) 0.9523(18) 0.037 Uiso 1 1 d D
C1 C 0.5252(3) 0.1635(3) 0.73339(16) 0.0288(6) Uani 1 1 d .
C2 C 0.6247(3) 0.1643(3) 0.66282(18) 0.0343(7) Uani 1 1 d .
H2 H 0.7273 0.1377 0.6564 0.041 Uiso 1 1 calc R
C3 C 0.5441(3) 0.2120(3) 0.60332(17) 0.0314(6) Uani 1 1 d .
C4 C 0.5605(3) 0.1161(4) 0.81342(17) 0.0384(7) Uani 1 1 d .
H4A H 0.4811 0.1632 0.8537 0.058 Uiso 1 1 calc R
H4B H 0.6499 0.1359 0.8163 0.058 Uiso 1 1 calc R
H4C H 0.5736 0.0180 0.8227 0.058 Uiso 1 1 calc R
C5 C 0.5938(3) 0.2331(4) 0.51681(18) 0.0435(8) Uani 1 1 d .
H5A H 0.5603 0.1756 0.4895 0.065 Uiso 1 1 calc R
H5B H 0.6998 0.2089 0.5043 0.065 Uiso 1 1 calc R
H5C H 0.5540 0.3286 0.4994 0.065 Uiso 1 1 calc R
C6 C 0.0553(3) 0.0607(3) 0.70161(18) 0.0311(6) Uani 1 1 d .
C7 C 0.0656(3) 0.0318(3) 0.62441(19) 0.0365(7) Uani 1 1 d .
H7 H 0.0242 -0.0292 0.6084 0.044 Uiso 1 1 calc R
C8 C 0.1469(3) 0.1083(3) 0.57586(18) 0.0338(7) Uani 1 1 d .
C9 C -0.0163(3) -0.0014(3) 0.7764(2) 0.0401(7) Uani 1 1 d .
H9A H 0.0567 -0.0739 0.7993 0.060 Uiso 1 1 calc R
H9B H -0.0885 -0.0392 0.7649 0.060 Uiso 1 1 calc R
H9C H -0.0640 0.0683 0.8141 0.060 Uiso 1 1 calc R
C10 C 0.1962(4) 0.1159(4) 0.48812(18) 0.0468(9) Uani 1 1 d .
H10A H 0.1596 0.2093 0.4662 0.070 Uiso 1 1 calc R
H10B H 0.1592 0.0553 0.4655 0.070 Uiso 1 1 calc R
H10C H 0.3023 0.0880 0.4751 0.070 Uiso 1 1 calc R
C11 C 0.0484(3) 0.5683(3) 0.71556(17) 0.0304(6) Uani 1 1 d .
C12 C 0.0466(3) 0.6366(3) 0.64106(18) 0.0340(6) Uani 1 1 d .
H12 H -0.0012 0.7294 0.6296 0.041 Uiso 1 1 calc R
C13 C 0.1274(3) 0.5436(3) 0.58707(17) 0.0307(6) Uani 1 1 d .
C14 C -0.0216(3) 0.6251(3) 0.79405(18) 0.0391(7) Uani 1 1 d .
H14A H -0.0532 0.5551 0.8314 0.059 Uiso 1 1 calc R
H14B H -0.1055 0.7029 0.7879 0.059 Uiso 1 1 calc R
H14C H 0.0482 0.6544 0.8143 0.059 Uiso 1 1 calc R
C15 C 0.1625(4) 0.5600(4) 0.49859(18) 0.0422(8) Uani 1 1 d .
H15A H 0.2674 0.5425 0.4807 0.063 Uiso 1 1 calc R
H15B H 0.1137 0.6527 0.4804 0.063 Uiso 1 1 calc R
H15C H 0.1294 0.4953 0.4768 0.063 Uiso 1 1 calc R
C16 C -0.0292(3) 0.3004(3) 0.84496(16) 0.0265(5) Uani 1 1 d .
C17 C -0.1538(3) 0.3474(3) 0.80977(17) 0.0330(6) Uani 1 1 d .
H17 H -0.1419 0.3584 0.7538 0.040 Uiso 1 1 calc R
C18 C -0.2911(3) 0.3773(3) 0.85522(19) 0.0378(7) Uani 1 1 d .
H18 H -0.3719 0.4089 0.8297 0.045 Uiso 1 1 calc R
C19 C -0.3154(3) 0.3626(3) 0.93744(19) 0.0391(7) Uani 1 1 d .
H19 H -0.4107 0.3833 0.9683 0.047 Uiso 1 1 calc R
C20 C -0.1975(3) 0.3175(3) 0.97161(17) 0.0349(7) Uani 1 1 d .
C21 C -0.3295(4) 0.3219(4) 1.1038(2) 0.0600(11) Uani 1 1 d .
H21A H -0.3836 0.4175 1.0958 0.090 Uiso 1 1 calc R
H21B H -0.3125 0.3028 1.1581 0.090 Uiso 1 1 calc R
H21C H -0.3854 0.2639 1.0947 0.090 Uiso 1 1 calc R
C22 C 0.2254(3) 0.3456(3) 0.87155(16) 0.0312(6) Uani 1 1 d .
H22A H 0.3146 0.3729 0.8480 0.037 Uiso 1 1 calc R
H22B H 0.1466 0.4284 0.8872 0.037 Uiso 1 1 calc R
C23 C 0.2498(3) 0.2492(3) 0.94378(17) 0.0353(7) Uani 1 1 d .
C24 C 0.2474(3) 0.1219(3) 0.94190(17) 0.0350(7) Uani 1 1 d .
C25 C 0.2195(3) 0.0853(3) 0.86681(15) 0.0297(6) Uani 1 1 d .
H25A H 0.1378 0.0446 0.8801 0.036 Uiso 1 1 calc R
H25B H 0.3063 0.0171 0.8414 0.036 Uiso 1 1 calc R
C26 C 0.2783(4) 0.3050(4) 1.01247(19) 0.0505(9) Uani 1 1 d .
H26A H 0.2809 0.2373 1.0579 0.076 Uiso 1 1 calc R
H26B H 0.2010 0.3879 1.0268 0.076 Uiso 1 1 calc R
H26C H 0.3716 0.3258 0.9972 0.076 Uiso 1 1 calc R
C27 C 0.2733(4) 0.0115(4) 1.0072(2) 0.0537(10) Uani 1 1 d .
H27A H 0.2824 0.0496 1.0535 0.081 Uiso 1 1 calc R
H27B H 0.3626 -0.0593 0.9894 0.081 Uiso 1 1 calc R
H27C H 0.1916 -0.0279 1.0213 0.081 Uiso 1 1 calc R
B1 B 0.2700(3) 0.2856(3) 0.59989(17) 0.0274(6) Uani 1 1 d .
H1 H 0.3020 0.2943 0.5411 0.033 Uiso 1 1 d R
C28 C 0.4212(4) 0.6032(4) 0.68143(18) 0.0420(7) Uani 1 1 d .
H28 H 0.3695 0.5413 0.6778 0.050 Uiso 1 1 calc R
C29 C 0.5662(4) 0.5563(4) 0.68349(19) 0.0452(8) Uani 1 1 d .
H29 H 0.6149 0.4621 0.6812 0.054 Uiso 1 1 calc R
C30 C 0.6410(4) 0.6466(4) 0.6888(2) 0.0538(10) Uani 1 1 d .
H30 H 0.7416 0.6149 0.6896 0.065 Uiso 1 1 calc R
C31 C 0.5687(4) 0.7837(4) 0.6931(2) 0.0525(9) Uani 1 1 d .
H31 H 0.6192 0.8459 0.6979 0.063 Uiso 1 1 calc R
C32 C 0.4226(4) 0.8296(4) 0.69047(18) 0.0469(9) Uani 1 1 d .
H32 H 0.3727 0.9235 0.6927 0.056 Uiso 1 1 calc R
C33 C 0.3510(3) 0.7389(4) 0.68466(19) 0.0453(9) Uani 1 1 d .
H33 H 0.2509 0.7703 0.6828 0.054 Uiso 1 1 calc R

loop_
_atom_site_aniso_label
_atom_site_aniso_U_11
_atom_site_aniso_U_22
_atom_site_aniso_U_33
_atom_site_aniso_U_23
_atom_site_aniso_U_13
_atom_site_aniso_U_12
Ir1 0.02564(5) 0.02225(6) 0.02118(5) -0.00076(3) -0.00407(3) -0.00628(4)
O1 0.0492(13) 0.0587(16) 0.0250(11) -0.0018(10) 0.0055(9) -0.0095(11)
N1 0.0286(10) 0.0279(12) 0.0218(10) -0.0019(9) -0.0052(8) -0.0074(9)
N2 0.0273(10) 0.0326(13) 0.0212(10) -0.0019(9) -0.0030(8) -0.0068(9)
N3 0.0269(10) 0.0266(13) 0.0284(11) -0.0014(9) -0.0058(8) -0.0082(9)
N4 0.0320(11) 0.0278(13) 0.0257(11) -0.0033(9) -0.0095(9) -0.0073(9)
N5 0.0288(10) 0.0238(12) 0.0244(11) 0.0005(9) -0.0046(8) -0.0076(9)
N6 0.0296(10) 0.0275(13) 0.0246(11) 0.0010(9) -0.0072(8) -0.0087(9)
N7 0.0314(11) 0.0295(14) 0.0293(12) 0.0016(10) -0.0041(9) -0.0066(10)
C1 0.0295(12) 0.0287(15) 0.0299(14) -0.0047(11) -0.0073(10) -0.0086(11)
C2 0.0262(12) 0.0383(18) 0.0363(15) -0.0047(13) -0.0067(11) -0.0049(12)
C3 0.0330(13) 0.0268(15) 0.0314(14) -0.0031(11) -0.0011(11) -0.0074(11)
C4 0.0316(13) 0.052(2) 0.0306(15) -0.0014(13) -0.0124(11) -0.0067(13)
C5 0.0381(15) 0.055(2) 0.0302(15) 0.0003(14) 0.0028(12) -0.0116(15)
C6 0.0256(12) 0.0237(15) 0.0450(16) -0.0026(12) -0.0110(11) -0.0054(10)
C7 0.0366(14) 0.0273(16) 0.0529(19) -0.0066(13) -0.0219(13) -0.0087(12)
C8 0.0375(14) 0.0281(16) 0.0386(16) -0.0051(12) -0.0208(12) -0.0027(12)
C9 0.0358(15) 0.0312(17) 0.054(2) -0.0018(14) -0.0057(13) -0.0132(13)
C10 0.067(2) 0.045(2) 0.0350(17) -0.0091(14) -0.0246(15) -0.0110(17)
C11 0.0301(12) 0.0247(15) 0.0375(15) -0.0018(11) -0.0069(11) -0.0093(11)
C12 0.0352(14) 0.0250(15) 0.0420(16) 0.0052(12) -0.0142(12) -0.0076(11)
C13 0.0341(13) 0.0274(15) 0.0329(14) 0.0074(11) -0.0134(11) -0.0114(11)
C14 0.0452(16) 0.0283(17) 0.0387(16) -0.0054(13) -0.0045(13) -0.0043(13)
C15 0.0514(18) 0.041(2) 0.0333(16) 0.0103(13) -0.0138(13) -0.0140(15)
C16 0.0302(12) 0.0190(13) 0.0280(13) -0.0014(10) -0.0024(10) -0.0061(10)
C17 0.0306(13) 0.0333(17) 0.0316(14) 0.0028(12) -0.0048(11) -0.0071(11)
C18 0.0295(13) 0.0387(18) 0.0419(17) -0.0018(13) -0.0078(12) -0.0046(12)
C19 0.0313(14) 0.0367(18) 0.0421(17) -0.0025(13) 0.0051(12) -0.0081(12)
C20 0.0377(14) 0.0309(16) 0.0296(14) -0.0020(12) 0.0027(11) -0.0071(12)
C21 0.059(2) 0.072(3) 0.0339(18) -0.0052(17) 0.0138(15) -0.013(2)
C22 0.0336(13) 0.0327(16) 0.0265(13) -0.0067(11) -0.0047(10) -0.0072(11)
C23 0.0331(13) 0.0432(19) 0.0280(14) -0.0068(12) -0.0045(11) -0.0076(13)
C24 0.0364(14) 0.0387(18) 0.0257(14) 0.0016(12) -0.0048(11) -0.0070(13)
C25 0.0346(13) 0.0292(15) 0.0249(13) 0.0008(11) -0.0066(10) -0.0090(11)
C26 0.060(2) 0.064(3) 0.0334(17) -0.0071(16) -0.0135(15) -0.0220(19)
C27 0.072(2) 0.053(2) 0.0348(18) 0.0092(16) -0.0184(17) -0.0144(19)
B1 0.0317(14) 0.0284(17) 0.0213(13) 0.0012(11) -0.0080(11) -0.0065(12)
C28 0.0479(17) 0.052(2) 0.0300(15) 0.0006(14) -0.0077(13) -0.0221(16)
C29 0.0524(19) 0.037(2) 0.0401(18) 0.0021(14) -0.0098(14) -0.0056(15)
C30 0.0369(16) 0.057(3) 0.065(2) -0.0004(19) -0.0138(16) -0.0088(16)
C31 0.061(2) 0.054(2) 0.050(2) -0.0013(17) -0.0117(17) -0.0286(19)
C32 0.058(2) 0.041(2) 0.0310(16) 0.0018(14) -0.0051(14) -0.0027(16)
C33 0.0357(15) 0.062(3) 0.0329(16) -0.0002(15) -0.0081(12) -0.0064(16)

loop_
_atom_type_symbol
_atom_type_description
_atom_type_scat_dispersion_real
_atom_type_scat_dispersion_imag
_atom_type_scat_source
C C 0.0033 0.0016 'International Tables Vol C Tables 4.2.6.8 and 6.1.1.4'
H H 0.0000 0.0000 'International Tables Vol C Tables 4.2.6.8 and 6.1.1.4'
B B 0.0013 0.0007 'International Tables Vol C Tables 4.2.6.8 and 6.1.1.4'
N N 0.0061 0.0033 'International Tables Vol C Tables 4.2.6.8 and 6.1.1.4'
O O 0.0106 0.0060 'International Tables Vol C Tables 4.2.6.8 and 6.1.1.4'
Ir Ir -1.4442 7.9887 'International Tables Vol C Tables 4.2.6.8 and 6.1.1.4'

loop_
_geom_angle_atom_site_label_1
_geom_angle_atom_site_label_2
_geom_angle_atom_site_label_3
_geom_angle
C16 Ir1 C22 89.87(11)
C16 Ir1 C25 89.27(11)
C22 Ir1 C25 82.15(11)
C16 Ir1 N1 177.04(9)
C22 Ir1 N1 92.32(10)
C25 Ir1 N1 93.00(10)
C16 Ir1 N3 92.80(10)
C22 Ir1 N3 176.62(9)
C25 Ir1 N3 95.79(10)
N1 Ir1 N3 85.09(8)
C16 Ir1 N5 91.61(10)
C22 Ir1 N5 95.49(10)
C25 Ir1 N5 177.48(10)
N1 Ir1 N5 86.19(8)
N3 Ir1 N5 86.52(9)
C20 O1 C21 116.6(3)
C1 N1 N2 106.4(2)
C1 N1 Ir1 137.31(18)
N2 N1 Ir1 116.24(15)
C3 N2 N1 110.6(2)
C3 N2 B1 127.7(2)
N1 N2 B1 121.6(2)
C6 N3 N4 106.3(2)
C6 N3 Ir1 136.4(2)
N4 N3 Ir1 117.22(17)
C8 N4 N3 110.3(2)
C8 N4 B1 129.5(2)
N3 N4 B1 120.3(2)
C11 N5 N6 106.3(2)
C11 N5 Ir1 135.79(19)
N6 N5 Ir1 117.73(17)
C13 N6 N5 110.5(2)
C13 N6 B1 129.9(2)
N5 N6 B1 119.6(2)
C20 N7 C16 126.7(3)
C20 N7 H7N 117(2)
C16 N7 H7N 116(2)
N1 C1 C2 110.0(2)
N1 C1 C4 124.0(2)
C2 C1 C4 126.0(3)
C3 C2 C1 106.3(2)
C3 C2 H2 126.9
C1 C2 H2 126.9
N2 C3 C2 106.7(2)
N2 C3 C5 123.6(3)
C2 C3 C5 129.7(3)
C1 C4 H4A 109.5
C1 C4 H4B 109.5
H4A C4 H4B 109.5
C1 C4 H4C 109.5
H4A C4 H4C 109.5
H4B C4 H4C 109.5
C3 C5 H5A 109.5
C3 C5 H5B 109.5
H5A C5 H5B 109.5
C3 C5 H5C 109.5
H5A C5 H5C 109.5
H5B C5 H5C 109.5
N3 C6 C7 109.5(3)
N3 C6 C9 122.7(3)
C7 C6 C9 127.7(3)
C8 C7 C6 106.8(3)
C8 C7 H7 126.6
C6 C7 H7 126.6
N4 C8 C7 107.1(3)
N4 C8 C10 122.4(3)
C7 C8 C10 130.5(3)
C6 C9 H9A 109.5
C6 C9 H9B 109.5
H9A C9 H9B 109.5
C6 C9 H9C 109.5
H9A C9 H9C 109.5
H9B C9 H9C 109.5
C8 C10 H10A 109.5
C8 C10 H10B 109.5
H10A C10 H10B 109.5
C8 C10 H10C 109.5
H10A C10 H10C 109.5
H10B C10 H10C 109.5
N5 C11 C12 109.6(3)
N5 C11 C14 122.8(3)
C12 C11 C14 127.6(3)
C13 C12 C11 106.7(3)
C13 C12 H12 126.6
C11 C12 H12 126.6
N6 C13 C12 106.9(2)
N6 C13 C15 122.7(3)
C12 C13 C15 130.3(3)
C11 C14 H14A 109.5
C11 C14 H14B 109.5
H14A C14 H14B 109.5
C11 C14 H14C 109.5
H14A C14 H14C 109.5
H14B C14 H14C 109.5
C13 C15 H15A 109.5
C13 C15 H15B 109.5
H15A C15 H15B 109.5
C13 C15 H15C 109.5
H15A C15 H15C 109.5
H15B C15 H15C 109.5
N7 C16 C17 112.7(2)
N7 C16 Ir1 121.6(2)
C17 C16 Ir1 125.7(2)
C18 C17 C16 121.3(3)
C18 C17 H17 119.4
C16 C17 H17 119.4
C17 C18 C19 122.0(3)
C17 C18 H18 119.0
C19 C18 H18 119.0
C20 C19 C18 117.3(3)
C20 C19 H19 121.4
C18 C19 H19 121.4
O1 C20 N7 111.4(3)
O1 C20 C19 128.6(3)
N7 C20 C19 120.0(3)
O1 C21 H21A 109.5
O1 C21 H21B 109.5
H21A C21 H21B 109.5
O1 C21 H21C 109.5
H21A C21 H21C 109.5
H21B C21 H21C 109.5
C23 C22 Ir1 111.0(2)
C23 C22 H22A 109.4
Ir1 C22 H22A 109.4
C23 C22 H22B 109.4
Ir1 C22 H22B 109.4
H22A C22 H22B 108.0
C24 C23 C22 118.1(3)
C24 C23 C26 125.1(3)
C22 C23 C26 116.8(3)
C23 C24 C27 125.4(3)
C23 C24 C25 117.0(3)
C27 C24 C25 117.6(3)
C24 C25 Ir1 111.1(2)
C24 C25 H25A 109.4
Ir1 C25 H25A 109.4
C24 C25 H25B 109.4
Ir1 C25 H25B 109.4
H25A C25 H25B 108.0
C23 C26 H26A 109.5
C23 C26 H26B 109.5
H26A C26 H26B 109.5
C23 C26 H26C 109.5
H26A C26 H26C 109.5
H26B C26 H26C 109.5
C24 C27 H27A 109.5
C24 C27 H27B 109.5
H27A C27 H27B 109.5
C24 C27 H27C 109.5
H27A C27 H27C 109.5
H27B C27 H27C 109.5
N2 B1 N4 109.0(2)
N2 B1 N6 109.6(2)
N4 B1 N6 109.4(2)
N2 B1 H1 109.6
N4 B1 H1 109.6
N6 B1 H1 109.6
C29 C28 C33 120.2(3)
C29 C28 H28 119.9
C33 C28 H28 119.9
C28 C29 C30 119.7(3)
C28 C29 H29 120.1
C30 C29 H29 120.1
C29 C30 C31 119.8(3)
C29 C30 H30 120.1
C31 C30 H30 120.1
C32 C31 C30 119.8(4)
C32 C31 H31 120.1
C30 C31 H31 120.1
C33 C32 C31 119.4(3)
C33 C32 H32 120.3
C31 C32 H32 120.3
C32 C33 C28 121.1(3)
C32 C33 H33 119.5
C28 C33 H33 119.5

loop_
_geom_bond_atom_site_label_1
_geom_bond_atom_site_label_2
_geom_bond_distance
Ir1 C16 1.946(3)
Ir1 C22 2.076(3)
Ir1 C25 2.080(3)
Ir1 N1 2.168(2)
Ir1 N3 2.171(2)
Ir1 N5 2.176(2)
O1 C20 1.346(4)
O1 C21 1.444(4)
N1 C1 1.344(3)
N1 N2 1.372(3)
N2 C3 1.354(3)
N2 B1 1.534(4)
N3 C6 1.338(4)
N3 N4 1.376(3)
N4 C8 1.351(4)
N4 B1 1.540(4)
N5 C11 1.345(3)
N5 N6 1.371(3)
N6 C13 1.354(4)
N6 B1 1.539(4)
N7 C20 1.351(4)
N7 C16 1.373(3)
N7 H7N 0.930(18)
C1 C2 1.390(4)
C1 C4 1.494(4)
C2 C3 1.395(4)
C2 H2 0.9500
C3 C5 1.482(4)
C4 H4A 0.9800
C4 H4B 0.9800
C4 H4C 0.9800
C5 H5A 0.9800
C5 H5B 0.9800
C5 H5C 0.9800
C6 C7 1.393(4)
C6 C9 1.495(4)
C7 C8 1.372(5)
C7 H7 0.9500
C8 C10 1.493(4)
C9 H9A 0.9800
C9 H9B 0.9800
C9 H9C 0.9800
C10 H10A 0.9800
C10 H10B 0.9800
C10 H10C 0.9800
C11 C12 1.389(4)
C11 C14 1.498(4)
C12 C13 1.377(4)
C12 H12 0.9500
C13 C15 1.498(4)
C14 H14A 0.9800
C14 H14B 0.9800
C14 H14C 0.9800
C15 H15A 0.9800
C15 H15B 0.9800
C15 H15C 0.9800
C16 C17 1.423(4)
C17 C18 1.375(4)
C17 H17 0.9500
C18 C19 1.392(4)
C18 H18 0.9500
C19 C20 1.354(4)
C19 H19 0.9500
C21 H21A 0.9800
C21 H21B 0.9800
C21 H21C 0.9800
C22 C23 1.509(4)
C22 H22A 0.9900
C22 H22B 0.9900
C23 C24 1.332(5)
C23 C26 1.515(4)
C24 C27 1.503(4)
C24 C25 1.516(4)
C25 H25A 0.9900
C25 H25B 0.9900
C26 H26A 0.9800
C26 H26B 0.9800
C26 H26C 0.9800
C27 H27A 0.9800
C27 H27B 0.9800
C27 H27C 0.9800
B1 H1 1.0000
C28 C29 1.373(5)
C28 C33 1.370(5)
C28 H28 0.9500
C29 C30 1.382(5)
C29 H29 0.9500
C30 C31 1.388(5)
C30 H30 0.9500
C31 C32 1.386(5)
C31 H31 0.9500
C32 C33 1.364(5)
C32 H32 0.9500
C33 H33 0.9500

loop_
_geom_torsion_atom_site_label_1
_geom_torsion_atom_site_label_2
_geom_torsion_atom_site_label_3
_geom_torsion_atom_site_label_4
_geom_torsion
C22 Ir1 N1 C1 40.9(3)
C25 Ir1 N1 C1 -41.3(3)
N3 Ir1 N1 C1 -136.9(3)
N5 Ir1 N1 C1 136.3(3)
C22 Ir1 N1 N2 -134.8(2)
C25 Ir1 N1 N2 143.0(2)
N3 Ir1 N1 N2 47.39(19)
N5 Ir1 N1 N2 -39.44(19)
C1 N1 N2 C3 -0.8(3)
Ir1 N1 N2 C3 176.19(19)
C1 N1 N2 B1 176.9(3)
Ir1 N1 N2 B1 -6.1(3)
C16 Ir1 N3 C6 -46.8(3)
C25 Ir1 N3 C6 42.8(3)
N1 Ir1 N3 C6 135.3(3)
N5 Ir1 N3 C6 -138.2(3)
C16 Ir1 N3 N4 134.45(18)
C25 Ir1 N3 N4 -135.99(18)
N1 Ir1 N3 N4 -43.46(17)
N5 Ir1 N3 N4 43.01(17)
C6 N3 N4 C8 0.3(3)
Ir1 N3 N4 C8 179.38(17)
C6 N3 N4 B1 179.1(2)
Ir1 N3 N4 B1 -1.8(3)
C16 Ir1 N5 C11 41.7(3)
C22 Ir1 N5 C11 -48.3(3)
N1 Ir1 N5 C11 -140.3(3)
N3 Ir1 N5 C11 134.4(3)
C16 Ir1 N5 N6 -131.9(2)
C22 Ir1 N5 N6 138.06(19)
N1 Ir1 N5 N6 46.09(19)
N3 Ir1 N5 N6 -39.21(19)
C11 N5 N6 C13 -0.5(3)
Ir1 N5 N6 C13 174.90(18)
C11 N5 N6 B1 178.8(2)
Ir1 N5 N6 B1 -5.8(3)
N2 N1 C1 C2 0.8(3)
Ir1 N1 C1 C2 -175.2(2)
N2 N1 C1 C4 -177.7(3)
Ir1 N1 C1 C4 6.3(5)
N1 C1 C2 C3 -0.5(4)
C4 C1 C2 C3 177.9(3)
N1 N2 C3 C2 0.5(3)
B1 N2 C3 C2 -177.0(3)
N1 N2 C3 C5 -179.8(3)
B1 N2 C3 C5 2.7(5)
C1 C2 C3 N2 0.0(4)
C1 C2 C3 C5 -179.7(3)
N4 N3 C6 C7 -0.5(3)
Ir1 N3 C6 C7 -179.40(19)
N4 N3 C6 C9 177.1(2)
Ir1 N3 C6 C9 -1.7(4)
N3 C6 C7 C8 0.6(3)
C9 C6 C7 C8 -176.9(3)
N3 N4 C8 C7 0.1(3)
B1 N4 C8 C7 -178.5(2)
N3 N4 C8 C10 -178.6(3)
B1 N4 C8 C10 2.8(4)
C6 C7 C8 N4 -0.4(3)
C6 C7 C8 C10 178.1(3)
N6 N5 C11 C12 0.7(3)
Ir1 N5 C11 C12 -173.4(2)
N6 N5 C11 C14 -179.0(3)
Ir1 N5 C11 C14 6.9(4)
N5 C11 C12 C13 -0.7(3)
C14 C11 C12 C13 179.0(3)
N5 N6 C13 C12 0.0(3)
B1 N6 C13 C12 -179.2(3)
N5 N6 C13 C15 -179.6(3)
B1 N6 C13 C15 1.2(5)
C11 C12 C13 N6 0.4(3)
C11 C12 C13 C15 -180.0(3)
C20 N7 C16 C17 -0.8(4)
C20 N7 C16 Ir1 179.3(2)
C22 Ir1 C16 N7 -40.2(2)
C25 Ir1 C16 N7 41.9(2)
N3 Ir1 C16 N7 137.7(2)
N5 Ir1 C16 N7 -135.7(2)
C22 Ir1 C16 C17 139.9(3)
C25 Ir1 C16 C17 -138.0(3)
N3 Ir1 C16 C17 -42.2(3)
N5 Ir1 C16 C17 44.4(3)
N7 C16 C17 C18 0.6(4)
Ir1 C16 C17 C18 -179.5(2)
C16 C17 C18 C19 -0.3(5)
C17 C18 C19 C20 0.1(5)
C21 O1 C20 N7 -179.8(3)
C21 O1 C20 C19 -0.3(5)
C16 N7 C20 O1 -179.7(3)
C16 N7 C20 C19 0.7(5)
C18 C19 C20 O1 -179.8(3)
C18 C19 C20 N7 -0.3(5)
C16 Ir1 C22 C23 82.3(2)
C25 Ir1 C22 C23 -7.01(19)
N5 Ir1 C22 C23 173.88(19)
Ir1 C22 C23 C24 6.1(3)
Ir1 C22 C23 C26 -175.1(2)
C22 C23 C24 C27 178.3(3)
C26 C23 C24 C27 -0.3(5)
C22 C23 C24 C25 -0.3(4)
C26 C23 C24 C25 -178.9(3)
C23 C24 C25 Ir1 -5.7(3)
C27 C24 C25 Ir1 175.6(2)
C16 Ir1 C25 C24 -83.0(2)
C22 Ir1 C25 C24 6.9(2)
N1 Ir1 C25 C24 98.8(2)
N3 Ir1 C25 C24 -175.79(19)
C3 N2 B1 N4 121.4(3)
N1 N2 B1 N4 -55.9(3)
C3 N2 B1 N6 -118.9(3)
N1 N2 B1 N6 63.8(3)
C8 N4 B1 N2 -120.9(3)
N3 N4 B1 N2 60.5(3)
C8 N4 B1 N6 119.3(3)
N3 N4 B1 N6 -59.3(3)
C13 N6 B1 N2 123.7(3)
N5 N6 B1 N2 -55.5(3)
C13 N6 B1 N4 -116.9(3)
N5 N6 B1 N4 63.9(3)
C33 C28 C29 C30 0.0(5)
C28 C29 C30 C31 0.9(6)
C29 C30 C31 C32 -1.3(6)
C30 C31 C32 C33 0.9(5)
C31 C32 C33 C28 0.0(5)
C29 C28 C33 C32 -0.4(5)
